data_4347944
loop_
_publ_author_name
'Aguirrechu-Comer\'on, Amagoia'
'Hern\'andez-Molina, Rita'
'Rodr\'iguez-Hern\'andez, Pl\'acida'
'Mu\~noz, Alfonso'
'Rodr\'iguez-Mendoza, Ulises R'
'Lav\'in, V\?\'ictor'
'Angel, Ross J.'
'Gonzalez-Platas, Javier'

_publ_section_title
;
 Experimental and ab Initio Study of
 Catena(bis(\m2-iodo)-6-methylquinoline-copper(I)) under Pressure:
 Synthesis, Crystal Structure, Electronic, and Luminescence Properties.
;
_journal_issue 15
_journal_name_full 'Inorganic chemistry'
_journal_page_first 7476
_journal_page_last 7484
_journal_paper_doi 10.1021/acs.inorgchem.6b00796
_journal_volume 55
_journal_year 2016
_chemical_formula_moiety 'C10 H9 Cu I N'
_chemical_formula_sum 'C10 H9 Cu I N'
_chemical_formula_weight 333.62
_space_group_crystal_system triclinic
_space_group_IT_number 2
_space_group_name_Hall '-P 1'
_space_group_name_H-M_alt 'P -1'
_atom_sites_solution_hydrogens geom
_atom_sites_solution_primary direct
_audit_creation_date 2016-03-11
_audit_creation_method
;
Olex2 1.2
(compiled 2016.02.19 svn.r3266 for OlexSys, GUI svn.r5155)
;
_cell_angle_alpha 88.945(15)
_cell_angle_beta 86.478(14)
_cell_angle_gamma 80.055(14)
_cell_formula_units_Z 2
_cell_length_a 4.2027(5)
_cell_length_b 9.5344(17)
_cell_length_c 10.2292(19)
_cell_measurement_reflns_used 1333
_cell_measurement_temperature 298(1)
_cell_measurement_theta_max 27.4300
_cell_measurement_theta_min 2.9200
_cell_volume 402.95(12)
_computing_cell_refinement 'CrysAlisPro 1.171.38.41l (Rigaku OD, 2015)'
_computing_data_collection 'CrysAlisPro 1.171.38.41l (Rigaku OD, 2015)'
_computing_data_reduction 'CrysAlisPro 1.171.38.41l (Rigaku OD, 2015)'
_computing_molecular_graphics 'Olex2 (Dolomanov et al., 2009)'
_computing_publication_material 'Olex2 (Dolomanov et al., 2009)'
_computing_structure_refinement 'ShelXL (Sheldrick, 2015)'
_computing_structure_solution 'ShelXT (Sheldrick, 2015)'
_diffrn_ambient_pressure 4110000(50000)
_diffrn_ambient_temperature 298(1)
_diffrn_detector 'CCD plate'
_diffrn_detector_area_resol_mean 8.1268
_diffrn_detector_type EosS2
_diffrn_measured_fraction_theta_full 0.352
_diffrn_measured_fraction_theta_max 0.324
_diffrn_measurement_details
;
List of Runs (angles in degrees, time in seconds):

  # Type    Start    End  Width  t~exp~   \w     \q     \k     \f   Frames
--------------------------------------------------------------------------
  1  \w    -12.00  14.00   0.50   10.00    --  -27.10  39.00 -12.00   52
  2  \w    -31.00  37.00   0.50   10.00    --  -27.10 -26.00   7.00  136
  3  \w    -17.00   9.00   0.50   10.00    --  -27.10 -53.00  17.00   52
  4  \w    -32.00  31.00   0.50   10.00    --   26.32  26.00  -7.00  126
  5  \w    -21.00   4.00   0.50   10.00    --   26.32  97.00 -35.00   50
  6  \w    -45.00 -17.00   0.50   10.00    --   26.32 134.00 -57.00   56
  7  \w    -49.00 -15.00   0.50   10.00    --  -27.10  39.00 -12.00   68
  8  \w    -46.00 -17.00   0.50   10.00    --   26.32 134.00 123.00   58
  9  \w    -20.00   5.00   0.50   10.00    --   26.32  39.00 167.00   50
 10  \w     -5.00  34.00   0.50   10.00    --   26.32 -53.00-162.00   78
 11  \w     59.00  96.00   0.50   10.00    --   26.32-134.00-123.00   74
 12  \w    -23.00  19.00   0.50   10.00    --  -27.10 -39.00-167.00   84
 13  \w   -105.00 -69.00   0.50   10.00    --  -27.10 178.00 -90.00   72
 14  \w    -52.00   7.00   0.50   10.00    --  -27.10  39.00 167.00  118
;
_diffrn_measurement_device 'four-circle diffractometer'
_diffrn_measurement_device_type 'SuperNova, Dualflex, EosS2'
_diffrn_measurement_method '\w scans'
_diffrn_orient_matrix_type 'CrysAlisPro convention (1999,Acta A55,543-557)'
_diffrn_orient_matrix_UB_11 -0.0163969000
_diffrn_orient_matrix_UB_12 0.0571605000
_diffrn_orient_matrix_UB_13 -0.0458283000
_diffrn_orient_matrix_UB_21 0.0439176000
_diffrn_orient_matrix_UB_22 -0.0490945000
_diffrn_orient_matrix_UB_23 -0.0519753000
_diffrn_orient_matrix_UB_31 -0.1651244000
_diffrn_orient_matrix_UB_32 -0.0052341000
_diffrn_orient_matrix_UB_33 -0.0050011000
_diffrn_radiation_monochromator graphite
_diffrn_radiation_probe x-ray
_diffrn_radiation_type MoK\a
_diffrn_radiation_wavelength 0.71073
_diffrn_reflns_av_R_equivalents 0.0540
_diffrn_reflns_av_unetI/netI 0.0429
_diffrn_reflns_Laue_measured_fraction_full 0.352
_diffrn_reflns_Laue_measured_fraction_max 0.324
_diffrn_reflns_limit_h_max 5
_diffrn_reflns_limit_h_min -5
_diffrn_reflns_limit_k_max 10
_diffrn_reflns_limit_k_min -9
_diffrn_reflns_limit_l_max 11
_diffrn_reflns_limit_l_min -11
_diffrn_reflns_number 2415
_diffrn_reflns_point_group_measured_fraction_full 0.352
_diffrn_reflns_point_group_measured_fraction_max 0.324
_diffrn_reflns_theta_full 25.242
_diffrn_reflns_theta_max 27.636
_diffrn_reflns_theta_min 2.935
_diffrn_source 'fine-focus sealed X-ray tube'
_diffrn_source_type 'Enhance (Mo) X-ray Source'
_exptl_absorpt_coefficient_mu 6.477
_exptl_absorpt_correction_T_max 1.00000
_exptl_absorpt_correction_T_min 0.68993
_exptl_absorpt_correction_type multi-scan
_exptl_absorpt_process_details
;
CrysAlisPro 1.171.38.41l (Rigaku Oxford Diffraction, 2015)
Empirical absorption correction using spherical harmonics,
 implemented in SCALE3 ABSPACK scaling algorithm.
;
_exptl_crystal_colour yellow
_exptl_crystal_colour_primary yellow
_exptl_crystal_density_diffrn 2.750
_exptl_crystal_description plate
_exptl_crystal_F_000 316
_exptl_crystal_size_max 0.173
_exptl_crystal_size_mid 0.068
_exptl_crystal_size_min 0.05
_refine_diff_density_max 0.920
_refine_diff_density_min -1.100
_refine_diff_density_rms 0.205
_refine_ls_extinction_coef 0.018(6)
_refine_ls_extinction_expression Fc^*^=kFc[1+0.001xFc^2^\l^3^/sin(2\q)]^-1/4^
_refine_ls_extinction_method 'SHELXL-2014/7 (Sheldrick 2014'
_refine_ls_goodness_of_fit_ref 1.174
_refine_ls_hydrogen_treatment constr
_refine_ls_matrix_type full
_refine_ls_number_parameters 65
_refine_ls_number_reflns 610
_refine_ls_number_restraints 0
_refine_ls_restrained_S_all 1.174
_refine_ls_R_factor_all 0.0536
_refine_ls_R_factor_gt 0.0452
_refine_ls_shift/su_max 0.000
_refine_ls_shift/su_mean 0.000
_refine_ls_structure_factor_coef Fsqd
_refine_ls_weighting_details 'w=1/[\s^2^(Fo^2^)+(0.0978P)^2^+1.8780P] where P=(Fo^2^+2Fc^2^)/3'
_refine_ls_weighting_scheme calc
_refine_ls_wR_factor_gt 0.1178
_refine_ls_wR_factor_ref 0.1537
_reflns_Friedel_coverage 0.000
_reflns_number_gt 546
_reflns_number_total 610
_reflns_threshold_expression 'I > 2\s(I)'
_cod_data_source_file ic6b00796_si_001.cif
_cod_data_source_block CuI_11_411GPa
_cod_original_cell_volume 402.94(11)
_cod_database_code 4347944
_shelx_space_group_comment
;
The symmetry employed for this shelxl refinement is uniquely defined
by the following loop, which should always be used as a source of
symmetry information in preference to the above space-group names.
They are only intended as comments.
;
_reflns_odcompleteness_completeness 34.83
_reflns_odcompleteness_iscentric 1
_reflns_odcompleteness_theta 26.32
_olex2_refinement_description
;
1. Fixed Uiso
 At 1.2 times of:
  All C(H) groups
 At 1.5 times of:
  All C(H,H,H) groups
2.a Aromatic/amide H refined with riding coordinates:
 C1(H1), C8(H8), C5(H5), C2(H2), C7(H7), C3(H3)
2.b Idealised Me refined as rotating group:
 C10(H10A,H10B,H10C)
;
_shelx_shelxl_version_number 2014/7
_olex2_submission_special_instructions 'No special instructions were received'
_oxdiff_exptl_absorpt_empirical_details
;
Empirical correction (ABSPACK) includes:
- Absorption correction using spherical harmonics
- Frame scaling
;
_oxdiff_exptl_absorpt_empirical_full_max 2.035
_oxdiff_exptl_absorpt_empirical_full_min 0.483

loop_
_space_group_symop_operation_xyz
'x, y, z'
'-x, -y, -z'

loop_
_atom_site_label
_atom_site_type_symbol
_atom_site_fract_x
_atom_site_fract_y
_atom_site_fract_z
_atom_site_U_iso_or_equiv
_atom_site_adp_type
_atom_site_occupancy
_atom_site_site_symmetry_order
_atom_site_calc_flag
_atom_site_refinement_flags_posn
I1 I 1.3462(2) 0.3433(2) 0.12023(18) 0.017(2) Uani 1 1 d .
Cu1 Cu 1.1726(5) 0.6007(5) 0.0321(4) 0.036(4) Uani 1 1 d .
N1 N 1.005(3) 0.762(3) 0.156(2) 0.015(2) Uiso 1 1 d .
C9 C 0.768(3) 0.756(4) 0.248(3) 0.021(3) Uiso 1 1 d .
C4 C 0.597(4) 0.878(4) 0.321(3) 0.022(3) Uiso 1 1 d .
C1 C 1.084(3) 0.892(4) 0.123(3) 0.021(3) Uiso 1 1 d .
H1 H 1.2473 0.8976 0.0587 0.025 Uiso 1 1 calc R
C8 C 0.676(3) 0.620(3) 0.286(3) 0.016(3) Uiso 1 1 d .
H8 H 0.7823 0.5362 0.2463 0.019 Uiso 1 1 calc R
C5 C 0.367(3) 0.867(3) 0.413(3) 0.013(3) Uiso 1 1 d .
H5 H 0.2515 0.9489 0.4518 0.016 Uiso 1 1 calc R
C2 C 0.924(4) 1.016(4) 0.184(3) 0.026(3) Uiso 1 1 d .
H2 H 0.9858 1.1029 0.1608 0.031 Uiso 1 1 calc R
C6 C 0.291(3) 0.733(4) 0.454(3) 0.018(3) Uiso 1 1 d .
C7 C 0.444(3) 0.615(3) 0.377(3) 0.021(3) Uiso 1 1 d .
H7 H 0.3743 0.5282 0.3925 0.026 Uiso 1 1 calc R
C3 C 0.684(3) 1.013(3) 0.275(3) 0.014(3) Uiso 1 1 d .
H3 H 0.5703 1.0978 0.3101 0.016 Uiso 1 1 calc R
C10 C 0.071(3) 0.719(3) 0.561(3) 0.018(3) Uiso 1 1 d .
H10A H 0.1831 0.7089 0.6403 0.026 Uiso 1 1 calc GR
H10B H -0.0264 0.6365 0.5490 0.026 Uiso 1 1 calc GR
H10C H -0.0949 0.8023 0.5661 0.026 Uiso 1 1 calc GR

loop_
_atom_site_aniso_label
_atom_site_aniso_U_11
_atom_site_aniso_U_22
_atom_site_aniso_U_33
_atom_site_aniso_U_23
_atom_site_aniso_U_13
_atom_site_aniso_U_12
I1 0.0169(6) 0.015(4) 0.017(3) 0.003(3) -0.0033(7) 0.0022(8)
Cu1 0.0314(11) 0.035(7) 0.038(5) -0.019(6) 0.0007(16) 0.0022(18)

loop_
_atom_type_symbol
_atom_type_description
_atom_type_scat_dispersion_real
_atom_type_scat_dispersion_imag
_atom_type_scat_source
C C 0.0033 0.0016 'International Tables Vol C Tables 4.2.6.8 and 6.1.1.4'
H H 0.0000 0.0000 'International Tables Vol C Tables 4.2.6.8 and 6.1.1.4'
Cu Cu 0.3201 1.2651 'International Tables Vol C Tables 4.2.6.8 and 6.1.1.4'
I I -0.4742 1.8119 'International Tables Vol C Tables 4.2.6.8 and 6.1.1.4'
N N 0.0061 0.0033 'International Tables Vol C Tables 4.2.6.8 and 6.1.1.4'

loop_
_exptl_crystal_face_index_h
_exptl_crystal_face_index_k
_exptl_crystal_face_index_l
_exptl_crystal_face_perp_dist
-6 -4 0 0.0637
-2 -9 -10 0.0347
6 2 -2 0.0705
2 9 10 0.0306
0 -10 9 0.0250
0 10 -9 0.0250

loop_
_geom_angle_atom_site_label_1
_geom_angle_atom_site_label_2
_geom_angle_atom_site_label_3
_geom_angle
_geom_angle_site_symmetry_1
_geom_angle_site_symmetry_3
Cu1 I1 Cu1 73.60(11) . 2_865
Cu1 I1 Cu1 61.12(11) . 2_765
Cu1 I1 Cu1 104.09(19) 2_865 2_765
I1 Cu1 I1 106.40(11) . 2_865
I1 Cu1 I1 118.88(11) . 2_765
I1 Cu1 I1 104.09(19) 2_865 2_765
I1 Cu1 Cu1 61.8(2) . 2_765
I1 Cu1 Cu1 121.04(13) 2_865 2_765
Cu1 Cu1 I1 57.03(15) 2_765 2_765
N1 Cu1 I1 111.3(7) . 2_865
N1 Cu1 I1 120.8(10) . .
N1 Cu1 I1 94.1(6) . 2_765
N1 Cu1 Cu1 124.2(4) . 2_765
C9 N1 Cu1 122.5(17) . .
C9 N1 C1 118.6(17) . .
C1 N1 Cu1 117.0(15) . .
N1 C9 C4 124(3) . .
N1 C9 C8 120.5(17) . .
C4 C9 C8 115(2) . .
C9 C4 C3 113(2) . .
C5 C4 C9 122(3) . .
C5 C4 C3 124(2) . .
N1 C1 H1 119.3 . .
N1 C1 C2 121(2) . .
C2 C1 H1 119.3 . .
C9 C8 H8 120.1 . .
C7 C8 C9 119.8(19) . .
C7 C8 H8 120.1 . .
C4 C5 H5 119.0 . .
C4 C5 C6 122(2) . .
C6 C5 H5 119.0 . .
C1 C2 H2 119.5 . .
C3 C2 C1 121(3) . .
C3 C2 H2 119.5 . .
C5 C6 C7 116(2) . .
C10 C6 C5 122.3(18) . .
C10 C6 C7 122(3) . .
C8 C7 C6 124(3) . .
C8 C7 H7 117.8 . .
C6 C7 H7 117.8 . .
C4 C3 H3 119.6 . .
C2 C3 C4 121(2) . .
C2 C3 H3 119.6 . .
C6 C10 H10A 109.5 . .
C6 C10 H10B 109.5 . .
C6 C10 H10C 109.5 . .
H10A C10 H10B 109.5 . .
H10A C10 H10C 109.5 . .
H10B C10 H10C 109.5 . .

loop_
_geom_bond_atom_site_label_1
_geom_bond_atom_site_label_2
_geom_bond_distance
_geom_bond_site_symmetry_2
I1 Cu1 2.597(6) .
I1 Cu1 2.730(4) 2_765
I1 Cu1 2.599(4) 2_865
Cu1 I1 2.599(4) 2_865
Cu1 I1 2.730(4) 2_765
Cu1 Cu1 2.711(5) 2_765
Cu1 N1 2.014(11) .
N1 C9 1.34(3) .
N1 C1 1.36(5) .
C9 C4 1.45(2) .
C9 C8 1.46(5) .
C4 C5 1.32(3) .
C4 C3 1.46(5) .
C1 H1 0.9300 .
C1 C2 1.39(3) .
C8 H8 0.9300 .
C8 C7 1.31(3) .
C5 H5 0.9300 .
C5 C6 1.41(5) .
C2 H2 0.9300 .
C2 C3 1.34(3) .
C6 C7 1.42(2) .
C6 C10 1.41(4) .
C7 H7 0.9300 .
C3 H3 0.9300 .
C10 H10A 0.9600 .
C10 H10B 0.9600 .
C10 H10C 0.9600 .

loop_
_geom_torsion_atom_site_label_1
_geom_torsion_atom_site_label_2
_geom_torsion_atom_site_label_3
_geom_torsion_atom_site_label_4
_geom_torsion
Cu1 N1 C9 C4 -167(2)
Cu1 N1 C9 C8 16(4)
Cu1 N1 C1 C2 165(2)
N1 C9 C4 C5 -179(3)
N1 C9 C4 C3 6(4)
N1 C9 C8 C7 180(2)
N1 C1 C2 C3 -1(4)
C9 N1 C1 C2 0(3)
C9 C4 C5 C6 6(4)
C9 C4 C3 C2 -7(4)
C9 C8 C7 C6 -7(4)
C4 C9 C8 C7 3(4)
C4 C5 C6 C7 -9(4)
C4 C5 C6 C10 173(2)
C1 N1 C9 C4 -3(4)
C1 N1 C9 C8 -180(2)
C1 C2 C3 C4 5(4)
C8 C9 C4 C5 -2(4)
C8 C9 C4 C3 -177(2)
C5 C4 C3 C2 179(3)
C5 C6 C7 C8 10(4)
C3 C4 C5 C6 180(2)
C10 C6 C7 C8 -172(3)

loop_
_exptl_oxdiff_crystal_face_indexfrac_h
_exptl_oxdiff_crystal_face_indexfrac_k
_exptl_oxdiff_crystal_face_indexfrac_l
_exptl_oxdiff_crystal_face_x
_exptl_oxdiff_crystal_face_y
_exptl_oxdiff_crystal_face_z
-5.8639 -4.1112 -0.2838 -0.1258 -0.0409 0.9912
-2.3381 -9.4502 -9.8490 -0.0505 0.8732 0.4848
5.7958 2.1366 -2.1213 0.1243 0.2599 -0.9576
2.1164 9.4493 10.0308 0.0457 -0.8923 -0.4491
0.0299 -9.9389 9.4133 -1.0000 0.0000 0.0000
-0.0299 9.9389 -9.4133 1.0000 0.0000 0.0000
